data_7249990
loop_
_publ_author_name
'Rath, Sibani'
'Lamba, Pinki'
'Sravan Kumar Reddy, P.'
'Krishna, Anugam V.'
'Ramachary, Dhevalapally B.'

_publ_section_title
;
 Sustainable construction of value-added naphthoquinones for
 pharmaceuticals
;
_journal_issue 13
_journal_name_full 'Green Chemistry'
_journal_page_first 3465
_journal_page_last 3476
_journal_paper_doi 10.1039/D4GC06053A
_journal_volume 27
_journal_year 2025
_chemical_formula_moiety 'C17 H12 O2'
_chemical_formula_sum 'C17 H12 O2'
_chemical_formula_weight 248.27
_space_group_crystal_system monoclinic
_space_group_IT_number 14
_space_group_name_Hall '-P 2ybc'
_space_group_name_H-M_alt 'P 1 21/c 1'
_atom_sites_solution_hydrogens geom
_atom_sites_solution_primary dual
_audit_creation_date 2023-11-03
_audit_creation_method
;
Olex2 1.3-ac4
(compiled 2018.12.18 svn.r3554 for Rigaku Oxford Diffraction, GUI svn.r1)
;
_audit_update_record
;
2024-11-04 deposited with the CCDC.	2025-02-11 downloaded from the CCDC.
;
_cell_angle_alpha 90
_cell_angle_beta 95.676(5)
_cell_angle_gamma 90
_cell_formula_units_Z 4
_cell_length_a 17.739(2)
_cell_length_b 5.4252(6)
_cell_length_c 12.7285(16)
_cell_measurement_reflns_used 9856
_cell_measurement_temperature 298(2)
_cell_measurement_theta_max 27.35
_cell_measurement_theta_min 2.31
_cell_volume 1219.0(2)
_computing_cell_refinement 'SAINT V8.40B (?, 2016)'
_computing_data_reduction 'SAINT V8.40B (?, 2016)'
_computing_molecular_graphics 'Olex2 (Dolomanov et al., 2009)'
_computing_publication_material 'Olex2 (Dolomanov et al., 2009)'
_computing_structure_refinement 'ShelXL (Sheldrick, 2015)'
_computing_structure_solution 'ShelXT (Sheldrick, 2015)'
_diffrn_ambient_temperature 298.0
_diffrn_measured_fraction_theta_full 0.999
_diffrn_measured_fraction_theta_max 0.996
_diffrn_measurement_device_type 'Bruker APEX-II CCD'
_diffrn_measurement_method '\f and \w scans'
_diffrn_radiation_type MoK\a
_diffrn_radiation_wavelength 0.71073
_diffrn_reflns_av_R_equivalents 0.0599
_diffrn_reflns_av_unetI/netI 0.0227
_diffrn_reflns_Laue_measured_fraction_full 0.999
_diffrn_reflns_Laue_measured_fraction_max 0.996
_diffrn_reflns_limit_h_max 23
_diffrn_reflns_limit_h_min -23
_diffrn_reflns_limit_k_max 7
_diffrn_reflns_limit_k_min -7
_diffrn_reflns_limit_l_max 16
_diffrn_reflns_limit_l_min -16
_diffrn_reflns_number 42117
_diffrn_reflns_point_group_measured_fraction_full 0.999
_diffrn_reflns_point_group_measured_fraction_max 0.996
_diffrn_reflns_theta_full 25.242
_diffrn_reflns_theta_max 27.555
_diffrn_reflns_theta_min 2.308
_diffrn_standards_number 0
_exptl_absorpt_coefficient_mu 0.088
_exptl_absorpt_correction_T_max 0.7456
_exptl_absorpt_correction_T_min 0.6231
_exptl_absorpt_correction_type multi-scan
_exptl_absorpt_process_details
;
SADABS-2016/2 (Bruker,2016/2) was used for absorption correction.
wR2(int) was 0.1483 before and 0.0814 after correction.
The Ratio of minimum to maximum transmission is 0.8357.
The \l/2 correction factor is Not present.
;
_exptl_crystal_colour 'metallic orangish orange'
_exptl_crystal_colour_lustre metallic
_exptl_crystal_colour_modifier orangish
_exptl_crystal_colour_primary orange
_exptl_crystal_density_diffrn 1.353
_exptl_crystal_description plate
_exptl_crystal_F_000 520
_exptl_crystal_size_max 0.197
_exptl_crystal_size_mid 0.147
_exptl_crystal_size_min 0.137
_refine_diff_density_max 0.266
_refine_diff_density_min -0.190
_refine_diff_density_rms 0.066
_refine_ls_extinction_method none
_refine_ls_goodness_of_fit_ref 1.073
_refine_ls_hydrogen_treatment constr
_refine_ls_matrix_type full
_refine_ls_number_parameters 172
_refine_ls_number_reflns 2792
_refine_ls_number_restraints 0
_refine_ls_restrained_S_all 1.073
_refine_ls_R_factor_all 0.0571
_refine_ls_R_factor_gt 0.0473
_refine_ls_shift/su_max 0.000
_refine_ls_shift/su_mean 0.000
_refine_ls_structure_factor_coef Fsqd
_refine_ls_weighting_details 'w=1/[\s^2^(Fo^2^)+(0.0695P)^2^+0.2255P] where P=(Fo^2^+2Fc^2^)/3'
_refine_ls_weighting_scheme calc
_refine_ls_wR_factor_gt 0.1277
_refine_ls_wR_factor_ref 0.1332
_reflns_Friedel_coverage 0.000
_reflns_number_gt 2230
_reflns_number_total 2792
_reflns_threshold_expression 'I > 2\s(I)'
_cod_data_source_file d4gc06053a3.cif
_cod_data_source_block dbr
_cod_depositor_comments 'Adding full bibliography for 7249990--7249995.cif.'
_cod_original_cell_volume 1218.9(3)
_cod_database_code 7249990
_shelx_shelxl_version_number 2018/3
_shelx_space_group_comment
;
The symmetry employed for this shelxl refinement is uniquely defined
by the following loop, which should always be used as a source of
symmetry information in preference to the above space-group names.
They are only intended as comments.
;
_shelx_estimated_absorpt_t_max 0.988
_shelx_estimated_absorpt_t_min 0.983
_olex2_refinement_description
;
1. Fixed Uiso
 At 1.2 times of:
  All C(H) groups, All C(H,H) groups
2.a Secondary CH2 refined with riding coordinates:
 C11(H11A,H11B)
2.b Aromatic/amide H refined with riding coordinates:
 C1(H1), C6(H6), C9(H9), C17(H17), C7(H7), C8(H8), C13(H13), C16(H16),
 C15(H15), C14(H14)
;
_olex2_submission_special_instructions 'No special instructions were received'

loop_
_space_group_symop_operation_xyz
'x, y, z'
'-x, y+1/2, -z+1/2'
'-x, -y, -z'
'x, -y-1/2, z-1/2'

loop_
_atom_site_label
_atom_site_type_symbol
_atom_site_fract_x
_atom_site_fract_y
_atom_site_fract_z
_atom_site_U_iso_or_equiv
_atom_site_adp_type
_atom_site_occupancy
_atom_site_site_symmetry_order
_atom_site_calc_flag
_atom_site_refinement_flags_posn
_atom_site_refinement_flags_adp
_atom_site_refinement_flags_occupancy
_atom_site_disorder_assembly
_atom_site_disorder_group
O1 O 0.25703(7) -0.0152(2) 0.48242(9) 0.0628(3) Uani 1 1 d . . . . .
O2 O 0.36809(7) 0.2862(2) 0.42916(9) 0.0679(4) Uani 1 1 d . . . . .
C10 C 0.33770(7) 0.5327(2) 0.68387(10) 0.0366(3) Uani 1 1 d . . . . .
C2 C 0.24605(7) 0.1931(2) 0.64268(10) 0.0382(3) Uani 1 1 d . . . . .
C5 C 0.36989(7) 0.5139(2) 0.58773(10) 0.0384(3) Uani 1 1 d . . . . .
C1 C 0.27619(7) 0.3698(2) 0.70759(10) 0.0378(3) Uani 1 1 d . . . . .
H1 H 0.256518 0.389794 0.772126 0.045 Uiso 1 1 calc R . . . .
C3 C 0.27814(8) 0.1494(3) 0.54240(10) 0.0426(3) Uani 1 1 d . . . . .
C12 C 0.14252(7) 0.0931(2) 0.76092(11) 0.0409(3) Uani 1 1 d . . . . .
C4 C 0.34251(8) 0.3199(3) 0.51254(10) 0.0434(3) Uani 1 1 d . . . . .
C6 C 0.42638(8) 0.6761(3) 0.56457(12) 0.0462(3) Uani 1 1 d . . . . .
H6 H 0.447381 0.662972 0.500686 0.055 Uiso 1 1 calc R . . . .
C9 C 0.36399(8) 0.7151(3) 0.75479(11) 0.0445(3) Uani 1 1 d . . . . .
H9 H 0.343596 0.729012 0.819092 0.053 Uiso 1 1 calc R . . . .
C11 C 0.18217(8) 0.0255(3) 0.66585(12) 0.0462(3) Uani 1 1 d . . . . .
H11A H 0.145021 0.023104 0.604589 0.055 Uiso 1 1 calc R . . . .
H11B H 0.202012 -0.140399 0.675653 0.055 Uiso 1 1 calc R . . . .
C17 C 0.09458(9) 0.2948(3) 0.75923(13) 0.0518(4) Uani 1 1 d . . . . .
H17 H 0.088490 0.394141 0.699451 0.062 Uiso 1 1 calc R . . . .
C7 C 0.45154(8) 0.8566(3) 0.63576(13) 0.0506(4) Uani 1 1 d . . . . .
H7 H 0.489471 0.964892 0.619943 0.061 Uiso 1 1 calc R . . . .
C8 C 0.42035(8) 0.8766(3) 0.73068(12) 0.0504(4) Uani 1 1 d . . . . .
H8 H 0.437214 0.998927 0.778553 0.060 Uiso 1 1 calc R . . . .
C13 C 0.15158(9) -0.0471(3) 0.85186(13) 0.0540(4) Uani 1 1 d . . . . .
H13 H 0.184472 -0.181017 0.855597 0.065 Uiso 1 1 calc R . . . .
C16 C 0.05569(9) 0.3506(3) 0.84483(15) 0.0620(4) Uani 1 1 d . . . . .
H16 H 0.023547 0.486360 0.842300 0.074 Uiso 1 1 calc R . . . .
C15 C 0.06436(10) 0.2063(4) 0.93364(15) 0.0648(5) Uani 1 1 d . . . . .
H15 H 0.037687 0.242378 0.991061 0.078 Uiso 1 1 calc R . . . .
C14 C 0.11246(11) 0.0089(4) 0.93721(14) 0.0677(5) Uani 1 1 d . . . . .
H14 H 0.118858 -0.088344 0.997611 0.081 Uiso 1 1 calc R . . . .

loop_
_atom_site_aniso_label
_atom_site_aniso_U_11
_atom_site_aniso_U_22
_atom_site_aniso_U_33
_atom_site_aniso_U_23
_atom_site_aniso_U_13
_atom_site_aniso_U_12
O1 0.0699(7) 0.0637(7) 0.0555(6) -0.0247(6) 0.0102(5) -0.0129(6)
O2 0.0802(8) 0.0813(9) 0.0458(6) -0.0157(6) 0.0240(6) -0.0147(7)
C10 0.0377(6) 0.0361(6) 0.0353(6) 0.0005(5) 0.0002(5) 0.0040(5)
C2 0.0392(6) 0.0372(7) 0.0379(7) 0.0006(5) 0.0016(5) 0.0020(5)
C5 0.0384(6) 0.0393(7) 0.0373(6) 0.0029(5) 0.0026(5) 0.0056(5)
C1 0.0417(6) 0.0401(7) 0.0319(6) 0.0007(5) 0.0042(5) 0.0024(5)
C3 0.0462(7) 0.0419(7) 0.0386(7) -0.0053(6) -0.0004(5) 0.0036(6)
C12 0.0358(6) 0.0375(7) 0.0489(7) 0.0014(6) 0.0015(5) -0.0066(5)
C4 0.0481(7) 0.0469(8) 0.0353(7) -0.0015(6) 0.0051(5) 0.0041(6)
C6 0.0439(7) 0.0486(8) 0.0469(7) 0.0058(6) 0.0090(6) 0.0029(6)
C9 0.0449(7) 0.0461(8) 0.0421(7) -0.0061(6) 0.0022(6) -0.0003(6)
C11 0.0453(7) 0.0408(7) 0.0524(8) -0.0051(6) 0.0042(6) -0.0052(6)
C17 0.0504(8) 0.0483(8) 0.0559(9) 0.0053(7) 0.0015(6) 0.0049(6)
C7 0.0436(7) 0.0453(8) 0.0627(9) 0.0053(7) 0.0049(6) -0.0047(6)
C8 0.0473(8) 0.0447(8) 0.0577(9) -0.0082(7) -0.0018(6) -0.0043(6)
C13 0.0571(9) 0.0456(8) 0.0591(9) 0.0099(7) 0.0049(7) -0.0002(7)
C16 0.0486(8) 0.0621(10) 0.0760(11) -0.0097(9) 0.0091(8) 0.0059(7)
C15 0.0607(10) 0.0742(12) 0.0626(10) -0.0114(9) 0.0216(8) -0.0168(9)
C14 0.0833(12) 0.0664(11) 0.0544(9) 0.0139(8) 0.0123(9) -0.0118(10)

loop_
_atom_type_symbol
_atom_type_description
_atom_type_scat_dispersion_real
_atom_type_scat_dispersion_imag
_atom_type_scat_source
C C 0.0033 0.0016 'International Tables Vol C Tables 4.2.6.8 and 6.1.1.4'
H H 0.0000 0.0000 'International Tables Vol C Tables 4.2.6.8 and 6.1.1.4'
O O 0.0106 0.0060 'International Tables Vol C Tables 4.2.6.8 and 6.1.1.4'

loop_
_geom_angle_atom_site_label_1
_geom_angle_atom_site_label_2
_geom_angle_atom_site_label_3
_geom_angle
_geom_angle_site_symmetry_1
_geom_angle_site_symmetry_3
_geom_angle_publ_flag
C5 C10 C1 120.88(12) . . ?
C9 C10 C5 118.62(12) . . ?
C9 C10 C1 120.47(12) . . ?
C1 C2 C3 119.07(12) . . ?
C1 C2 C11 124.96(12) . . ?
C3 C2 C11 115.93(11) . . ?
C10 C5 C4 118.82(12) . . ?
C6 C5 C10 120.24(12) . . ?
C6 C5 C4 120.94(12) . . ?
C2 C1 C10 124.47(12) . . ?
O1 C3 C2 123.07(13) . . ?
O1 C3 C4 118.45(12) . . ?
C2 C3 C4 118.47(11) . . ?
C17 C12 C11 121.04(13) . . ?
C13 C12 C11 120.99(13) . . ?
C13 C12 C17 117.95(14) . . ?
O2 C4 C5 123.41(13) . . ?
O2 C4 C3 118.42(13) . . ?
C5 C4 C3 118.17(11) . . ?
C7 C6 C5 120.32(14) . . ?
C8 C9 C10 120.63(13) . . ?
C12 C11 C2 115.56(11) . . ?
C16 C17 C12 121.03(15) . . ?
C6 C7 C8 119.93(14) . . ?
C7 C8 C9 120.25(14) . . ?
C14 C13 C12 120.85(16) . . ?
C15 C16 C17 120.10(16) . . ?
C14 C15 C16 119.57(16) . . ?
C15 C14 C13 120.48(17) . . ?

loop_
_geom_bond_atom_site_label_1
_geom_bond_atom_site_label_2
_geom_bond_distance
_geom_bond_site_symmetry_2
_geom_bond_publ_flag
O1 C3 1.2100(17) . ?
O2 C4 1.2086(16) . ?
C10 C5 1.4043(18) . ?
C10 C1 1.4589(18) . ?
C10 C9 1.3886(18) . ?
C2 C1 1.3415(18) . ?
C2 C3 1.4673(18) . ?
C2 C11 1.5046(18) . ?
C5 C4 1.4722(19) . ?
C5 C6 1.3870(19) . ?
C3 C4 1.546(2) . ?
C12 C11 1.504(2) . ?
C12 C17 1.384(2) . ?
C12 C13 1.381(2) . ?
C6 C7 1.378(2) . ?
C9 C8 1.387(2) . ?
C17 C16 1.380(2) . ?
C7 C8 1.382(2) . ?
C13 C14 1.380(2) . ?
C16 C15 1.371(3) . ?
C15 C14 1.367(3) . ?
